data_7244779
loop_
_publ_author_name
'Wu, Wei-Wei'
'Ruan, Ze-Yu'
'Shi, Chen-Guang'
'Mai, Jin-Tao'
'Cui, Wen'
'Ni, Zhao-Ping'
'Wu, Si-Guo'
'Tong, Ming-Liang'

_publ_section_title
;
 2D/3D spin crossover porous coordination polymers based on isomeric
 tetrapyridyl benzene ligands
;
_journal_name_full CrystEngComm
_journal_paper_doi 10.1039/D2CE00445C
_journal_year 2022
_chemical_formula_moiety 'C28 H24 B20 Fe N6'
_chemical_formula_sum 'C39 H34 B30 Fe N6 S'
_chemical_formula_weight 696.25
_space_group_crystal_system orthorhombic
_space_group_IT_number 65
_space_group_name_Hall '-C 2 2'
_space_group_name_H-M_alt 'C m m m'
_atom_sites_solution_hydrogens mixed
_atom_sites_solution_primary dual
_audit_creation_date 2022-04-14
_audit_creation_method
;
Olex2 1.5
(compiled 2021.11.18 svn.ra9532c28 for OlexSys, GUI svn.r6429)
;
_audit_update_record
;
2022-04-14 deposited with the CCDC.	2022-04-14 downloaded from the CCDC.
;
_cell_angle_alpha 90
_cell_angle_beta 90
_cell_angle_gamma 90
_cell_formula_units_Z 2
_cell_length_a 12.4250(3)
_cell_length_b 16.2282(4)
_cell_length_c 9.68021(19)
_cell_measurement_reflns_used 2587
_cell_measurement_temperature 298(2)
_cell_measurement_theta_max 73.5880
_cell_measurement_theta_min 4.4530
_cell_volume 1951.87(8)
_computing_cell_refinement 'CrysAlisPro 1.171.41.112a (Rigaku OD, 2021)'
_computing_data_collection 'CrysAlisPro 1.171.41.112a (Rigaku OD, 2021)'
_computing_data_reduction 'CrysAlisPro 1.171.41.112a (Rigaku OD, 2021)'
_computing_molecular_graphics 'Olex2 1.5 (Dolomanov et al., 2009)'
_computing_publication_material 'Olex2 1.5 (Dolomanov et al., 2009)'
_computing_structure_refinement 'SHELXL 2018/3 (Sheldrick, 2015)'
_computing_structure_solution 'SHELXT  (Sheldrick, 2015)'
_diffrn_ambient_environment air
_diffrn_ambient_temperature 298(2)
_diffrn_detector 'CCD plate'
_diffrn_detector_area_resol_mean 5.2913
_diffrn_detector_type AtlasS2
_diffrn_measured_fraction_theta_full 0.999
_diffrn_measured_fraction_theta_max 0.977
_diffrn_measurement_details
;
List of Runs (angles in degrees, time in seconds):

  # Type    Start    End  Width  t~exp~   \w     \q     \k     \f   Frames
#--------------------------------------------------------------------------
  1  \w   -114.00 -17.00   1.00    5.00    --  -41.14 -38.00  60.00   97
  2  \w    -73.00 -21.00   1.00    5.00    --  -41.14  77.00 -30.00   52
  3  \w    -13.00  27.00   1.00    5.00    --  -41.14  77.00 -30.00   40
  4  \w     65.00  95.00   1.00    5.00    --   41.14-125.00  90.00   30
  5  \w    115.00 154.00   1.00   30.00    --  107.17 125.00  90.00   39
  6  \w     34.00  85.00   1.00   30.00    --  107.17-125.00-150.00   51
  7  \w     79.00 176.00   1.00   30.00    --  107.17  61.00   0.00   97
  8  \w     25.00  97.00   1.00   30.00    --  107.17 -94.00 -90.00   72
  9  \w    102.00 155.00   1.00   30.00    --  107.17  30.00-150.00   53
 10  \w     59.00 156.00   1.00   30.00    --  107.17 -15.00   0.00   97
;
_diffrn_measurement_device 'four-circle diffractometer'
_diffrn_measurement_device_type 'SuperNova, Dual, Cu at home/near, AtlasS2'
_diffrn_orient_matrix_type 'CrysAlisPro convention (1999,Acta A55,543-557)'
_diffrn_orient_matrix_UB_11 0.0665620000
_diffrn_orient_matrix_UB_12 -0.0657386000
_diffrn_orient_matrix_UB_13 -0.0768095000
_diffrn_orient_matrix_UB_21 -0.0633506000
_diffrn_orient_matrix_UB_22 -0.0685233000
_diffrn_orient_matrix_UB_23 0.0743408000
_diffrn_orient_matrix_UB_31 -0.0832132000
_diffrn_orient_matrix_UB_32 -0.0004092000
_diffrn_orient_matrix_UB_33 -0.1178775000
_diffrn_radiation_probe x-ray
_diffrn_radiation_type 'Cu K\a'
_diffrn_radiation_wavelength 1.54184
_diffrn_reflns_av_R_equivalents 0.0212
_diffrn_reflns_av_unetI/netI 0.0162
_diffrn_reflns_Laue_measured_fraction_full 0.999
_diffrn_reflns_Laue_measured_fraction_max 0.977
_diffrn_reflns_limit_h_max 12
_diffrn_reflns_limit_h_min -15
_diffrn_reflns_limit_k_max 19
_diffrn_reflns_limit_k_min -19
_diffrn_reflns_limit_l_max 11
_diffrn_reflns_limit_l_min -11
_diffrn_reflns_number 3714
_diffrn_reflns_point_group_measured_fraction_full 0.999
_diffrn_reflns_point_group_measured_fraction_max 0.977
_diffrn_reflns_theta_full 67.684
_diffrn_reflns_theta_max 73.729
_diffrn_reflns_theta_min 4.482
_diffrn_source 'micro-focus sealed X-ray tube'
_diffrn_source_type 'SuperNova (Cu) X-ray Source'
_exptl_absorpt_coefficient_mu 3.855
_exptl_absorpt_correction_T_max 1.00000
_exptl_absorpt_correction_T_min 0.64567
_exptl_absorpt_correction_type multi-scan
_exptl_absorpt_process_details
;
CrysAlisPro 1.171.41.112a (Rigaku Oxford Diffraction, 2021)
Empirical absorption correction using spherical harmonics,
implemented in SCALE3 ABSPACK scaling algorithm.
;
_exptl_crystal_colour 'clear light yellow'
_exptl_crystal_colour_lustre clear
_exptl_crystal_colour_modifier light
_exptl_crystal_colour_primary yellow
_exptl_crystal_density_diffrn 1.185
_exptl_crystal_description block
_exptl_crystal_F_000 724
_exptl_crystal_size_max 0.22
_exptl_crystal_size_mid 0.21
_exptl_crystal_size_min 0.14
_refine_diff_density_max 0.444
_refine_diff_density_min -0.471
_refine_diff_density_rms 0.099
_refine_ls_extinction_method none
_refine_ls_goodness_of_fit_ref 1.235
_refine_ls_hydrogen_treatment constr
_refine_ls_matrix_type full
_refine_ls_number_parameters 74
_refine_ls_number_reflns 1116
_refine_ls_number_restraints 18
_refine_ls_restrained_S_all 1.238
_refine_ls_R_factor_all 0.0584
_refine_ls_R_factor_gt 0.0580
_refine_ls_shift/su_max 0.000
_refine_ls_shift/su_mean 0.000
_refine_ls_structure_factor_coef Fsqd
_refine_ls_weighting_details 'w=1/[\s^2^(Fo^2^)+(0.1015P)^2^+1.7494P] where P=(Fo^2^+2Fc^2^)/3'
_refine_ls_weighting_scheme calc
_refine_ls_wR_factor_gt 0.1721
_refine_ls_wR_factor_ref 0.1726
_reflns_Friedel_coverage 0.000
_reflns_number_gt 1099
_reflns_number_total 1116
_reflns_threshold_expression 'I > 2\s(I)'
_cod_data_source_file d2ce00445c2.cif
_cod_data_source_block 4_tpbs_298K
_cod_original_cell_volume 1951.87(7)
_cod_database_code 7244779
_shelx_shelxl_version_number 2018/3
_chemical_oxdiff_formula 'C H N B Fe'
_chemical_oxdiff_usercomment WWW
_shelx_space_group_comment
;
The symmetry employed for this shelxl refinement is uniquely defined
by the following loop, which should always be used as a source of
symmetry information in preference to the above space-group names.
They are only intended as comments.
;
_shelx_estimated_absorpt_t_max 0.614
_shelx_estimated_absorpt_t_min 0.484
_olex2_refinement_description
;
1. Fixed Uiso
 At 1.2 times of:
  All C(H) groups
 At 1.5 times of:
  All B(H,H,H) groups
2. Uiso/Uaniso restraints and constraints
Uanis(B1) \\sim Ueq, Uanis(C1) \\sim Ueq, Uanis(N1) \\sim Ueq: with sigma of
0.01 and sigma for terminal atoms of 0.02
3. Others
 Fixed Sof: C6(0.5) H6(0.5) C5(0.5) H5(0.5) C3(0.5) H3(0.5) H1A(0.25)
 H1C(0.25) H1B(0.25) C2(0.5) H2(0.5)
4.a Riding coordinates:
 B1(H1A,H1C,H1B)
4.b Aromatic/amide H refined with riding coordinates:
 C8(H8), C6(H6), C5(H5), C3(H3), C2(H2)
;
_smtbx_masks_void_probe_radius 1.2
_smtbx_masks_void_truncation_radius 1.2
_olex2_submission_special_instructions 'No special instructions were received'
_oxdiff_exptl_absorpt_empirical_details
;
Empirical correction (ABSPACK) includes:
- Absorption correction using spherical harmonics
- Frame scaling
;
_oxdiff_exptl_absorpt_empirical_full_max 2.024
_oxdiff_exptl_absorpt_empirical_full_min 0.683

loop_
_space_group_symop_operation_xyz
'x, y, z'
'-x, -y, z'
'-x, y, -z'
'x, -y, -z'
'x+1/2, y+1/2, z'
'-x+1/2, -y+1/2, z'
'-x+1/2, y+1/2, -z'
'x+1/2, -y+1/2, -z'
'-x, -y, -z'
'x, y, -z'
'x, -y, z'
'-x, y, z'
'-x+1/2, -y+1/2, -z'
'x+1/2, y+1/2, -z'
'x+1/2, -y+1/2, z'
'-x+1/2, y+1/2, z'

loop_
_atom_site_label
_atom_site_type_symbol
_atom_site_fract_x
_atom_site_fract_y
_atom_site_fract_z
_atom_site_U_iso_or_equiv
_atom_site_adp_type
_atom_site_occupancy
_atom_site_site_symmetry_order
_atom_site_calc_flag
_atom_site_refinement_flags_posn
_atom_site_refinement_flags_adp
_atom_site_refinement_flags_occupancy
_atom_site_disorder_assembly
_atom_site_disorder_group
Fe1 Fe 1.000000 0.500000 1.000000 0.0294(4) Uani 1 8 d S T P A .
N2 N 0.8735(2) 0.500000 0.8414(3) 0.0383(7) Uani 1 2 d S T P . .
N1 N 1.000000 0.3681(3) 1.000000 0.0440(10) Uani 1 4 d S TU P . .
C8 C 0.500000 0.500000 0.6408(5) 0.0375(11) Uani 1 4 d S T P . .
H8 H 0.500000 0.500000 0.736890 0.045 Uiso 1 4 calc R U P . .
C4 C 0.6970(3) 0.500000 0.6596(3) 0.0348(8) Uani 1 2 d S T P . .
C7 C 0.5984(2) 0.500000 0.5728(3) 0.0330(7) Uani 1 2 d S T P . .
C1 C 1.000000 0.2984(5) 1.000000 0.0706(19) Uani 1 4 d S TU P A .
C6 C 0.7918(4) 0.4417(4) 0.8551(5) 0.0450(13) Uani 0.5 1 d . . P A -1
H6 H 0.796874 0.402390 0.924748 0.054 Uiso 0.5 1 calc R U P A -1
C5 C 0.7036(4) 0.4406(3) 0.7682(5) 0.0434(12) Uani 0.5 1 d . . P A -1
H5 H 0.649278 0.401841 0.780242 0.052 Uiso 0.5 1 calc R U P A -1
C3 C 0.7832(4) 0.5491(3) 0.6418(5) 0.0403(12) Uani 0.5 1 d . . P A -1
H3 H 0.785876 0.584613 0.566435 0.048 Uiso 0.5 1 calc R U P A -1
B1 B 1.000000 0.1962(11) 1.000000 0.176(8) Uani 1 4 d S TU P . .
H1A H 1.000000 0.176478 0.906500 0.263 Uiso 0.25 1 d R U P A -1
H1C H 1.063090 0.176478 1.046750 0.263 Uiso 0.25 1 d R U P A -1
H1B H 0.936910 0.176478 1.046750 0.263 Uiso 0.25 1 d R U P A -1
C2 C 0.8676(4) 0.5474(3) 0.7344(5) 0.0414(12) Uani 0.5 1 d . . P A -1
H2 H 0.924723 0.583147 0.718579 0.050 Uiso 0.5 1 calc R U P A -1

loop_
_atom_site_aniso_label
_atom_site_aniso_U_11
_atom_site_aniso_U_22
_atom_site_aniso_U_33
_atom_site_aniso_U_23
_atom_site_aniso_U_13
_atom_site_aniso_U_12
Fe1 0.0147(5) 0.0557(6) 0.0178(5) 0.000 0.000 0.000
N2 0.0218(14) 0.0656(18) 0.0274(14) 0.000 -0.0041(11) 0.000
N1 0.038(2) 0.055(3) 0.039(2) 0.000 0.000 0.000
C8 0.022(2) 0.074(3) 0.0165(18) 0.000 0.000 0.000
C4 0.0196(15) 0.063(2) 0.0224(15) 0.000 -0.0022(12) 0.000
C7 0.0183(15) 0.0599(19) 0.0209(16) 0.000 -0.0025(11) 0.000
C1 0.068(4) 0.069(4) 0.075(4) 0.000 0.000 0.000
C6 0.027(2) 0.074(3) 0.034(2) 0.019(2) -0.008(2) -0.012(2)
C5 0.026(2) 0.069(3) 0.035(2) 0.016(2) -0.008(2) -0.013(2)
C3 0.028(2) 0.064(3) 0.029(2) 0.014(2) -0.0042(19) -0.008(2)
B1 0.220(17) 0.097(10) 0.209(17) 0.000 0.000 0.000
C2 0.026(2) 0.065(3) 0.033(2) 0.010(2) -0.006(2) -0.010(2)

loop_
_atom_type_symbol
_atom_type_description
_atom_type_scat_dispersion_real
_atom_type_scat_dispersion_imag
_atom_type_scat_source
C C 0.0181 0.0091 'International Tables Vol C Tables 4.2.6.8 and 6.1.1.4'
H H 0.0000 0.0000 'International Tables Vol C Tables 4.2.6.8 and 6.1.1.4'
B B 0.0090 0.0039 'International Tables Vol C Tables 4.2.6.8 and 6.1.1.4'
Fe Fe -1.1336 3.1974 'International Tables Vol C Tables 4.2.6.8 and 6.1.1.4'
N N 0.0311 0.0180 'International Tables Vol C Tables 4.2.6.8 and 6.1.1.4'
S S 0.3331 0.5567 'International Tables Vol C Tables 4.2.6.8 and 6.1.1.4'

loop_
_geom_angle_atom_site_label_1
_geom_angle_atom_site_label_2
_geom_angle_atom_site_label_3
_geom_angle
_geom_angle_site_symmetry_1
_geom_angle_site_symmetry_3
_geom_angle_publ_flag
N2 Fe1 N2 180.00(15) . 9_767 ?
N2 Fe1 N2 180.0 2_765 10_557 ?
N2 Fe1 N2 88.66(15) . 10_557 ?
N2 Fe1 N2 88.66(15) 9_767 2_765 ?
N2 Fe1 N2 91.34(15) . 2_765 ?
N2 Fe1 N2 91.34(15) 9_767 10_557 ?
N1 Fe1 N2 90.0 9_767 10_557 ?
N1 Fe1 N2 90.000(1) . . ?
N1 Fe1 N2 90.000(1) 9_767 9_767 ?
N1 Fe1 N2 90.0 9_767 . ?
N1 Fe1 N2 90.000(1) 9_767 2_765 ?
N1 Fe1 N2 90.000(1) . 10_557 ?
N1 Fe1 N2 90.0 . 9_767 ?
N1 Fe1 N2 90.0 . 2_765 ?
N1 Fe1 N1 180.0 . 9_767 ?
C6 N2 Fe1 117.0(2) . . ?
C2 N2 Fe1 127.0(3) . . ?
C2 N2 C6 116.0(4) . . ?
C1 N1 Fe1 180.0 . . ?
C7 C8 H8 118.3 2_665 . ?
C7 C8 H8 118.3 . . ?
C7 C8 C7 123.4(4) . 2_665 ?
C5 C4 C7 117.6(3) . . ?
C3 C4 C7 125.7(3) . . ?
C3 C4 C5 116.6(4) . . ?
C8 C7 C4 117.3(3) . . ?
C8 C7 C7 118.3(2) . 10_556 ?
C7 C7 C4 124.44(17) 10_556 . ?
N1 C1 B1 180.0 . . ?
N2 C6 H6 119.1 . . ?
C5 C6 N2 121.9(4) . . ?
C5 C6 H6 119.1 . . ?
C4 C5 H5 120.5 . . ?
C6 C5 C4 119.0(4) . . ?
C6 C5 H5 120.5 . . ?
C4 C3 H3 119.7 . . ?
C4 C3 C2 120.6(4) . . ?
C2 C3 H3 119.7 . . ?
C1 B1 H1A 109.5 . . ?
C1 B1 H1C 109.5 . . ?
C1 B1 H1B 109.5 . . ?
H1A B1 H1C 109.5 . . ?
H1A B1 H1B 109.5 . . ?
H1C B1 H1B 109.5 . . ?
N2 C2 C3 125.2(4) . . ?
N2 C2 H2 117.4 . . ?
C3 C2 H2 117.4 . . ?

loop_
_geom_bond_atom_site_label_1
_geom_bond_atom_site_label_2
_geom_bond_distance
_geom_bond_site_symmetry_2
_geom_bond_publ_flag
Fe1 N2 2.197(3) . ?
Fe1 N2 2.197(3) 9_767 ?
Fe1 N2 2.197(3) 10_557 ?
Fe1 N2 2.197(3) 2_765 ?
Fe1 N1 2.141(5) 9_767 ?
Fe1 N1 2.141(5) . ?
N2 C6 1.394(5) . ?
N2 C2 1.292(5) . ?
N1 C1 1.131(9) . ?
C8 H8 0.9300 . ?
C8 C7 1.389(4) 2_665 ?
C8 C7 1.389(4) . ?
C4 C7 1.485(4) . ?
C4 C5 1.429(5) . ?
C4 C3 1.346(6) . ?
C7 C7 1.409(6) 10_556 ?
C1 B1 1.658(18) . ?
C6 H6 0.9300 . ?
C6 C5 1.383(7) . ?
C5 H5 0.9300 . ?
C3 H3 0.9300 . ?
C3 C2 1.380(7) . ?
B1 H1A 0.9600 . ?
B1 H1C 0.9601 . ?
B1 H1B 0.9601 . ?
C2 H2 0.9300 . ?

loop_
_geom_torsion_atom_site_label_1
_geom_torsion_atom_site_label_2
_geom_torsion_atom_site_label_3
_geom_torsion_atom_site_label_4
_geom_torsion
_geom_torsion_site_symmetry_1
_geom_torsion_site_symmetry_2
_geom_torsion_site_symmetry_3
_geom_torsion_site_symmetry_4
_geom_torsion_publ_flag
Fe1 N2 C6 C5 174.4(5) . . . . ?
Fe1 N2 C2 C3 -175.6(4) . . . . ?
N2 C6 C5 C4 1.2(9) . . . . ?
C4 C3 C2 N2 1.1(8) . . . . ?
C7 C8 C7 C4 180.000(1) 2_665 . . . ?
C7 C8 C7 C7 0.000(1) 2_665 . . 10_556 ?
C7 C4 C5 C6 -176.8(4) . . . . ?
C7 C4 C3 C2 175.8(4) . . . . ?
C6 N2 C2 C3 5.9(7) . . . . ?
C5 C4 C7 C8 49.6(3) . . . . ?
C5 C4 C7 C7 -130.4(3) . . . 10_556 ?
C5 C4 C3 C2 -6.9(7) . . . . ?
C3 C4 C7 C8 -133.1(4) . . . . ?
C3 C4 C7 C7 46.9(4) . . . 10_556 ?
C3 C4 C5 C6 5.6(7) . . . . ?
C2 N2 C6 C5 -6.9(8) . . . . ?

loop_
_smtbx_masks_void_nr
_smtbx_masks_void_average_x
_smtbx_masks_void_average_y
_smtbx_masks_void_average_z
_smtbx_masks_void_volume
_smtbx_masks_void_count_electrons
_smtbx_masks_void_content
1 0.000 0.000 0.000 15.9 0.0 ?
2 0.217 -0.025 -0.142 674.3 116.7 ?
3 0.500 0.500 0.000 15.9 0.0 ?
